data_1546895
loop_
_publ_author_name
'Zhu, Wen-Hua'
'Xiong, Xia'
'Gao, Chen'
'Li, Shan'
'Zhang, Yan'
'Wang, Juan'
'Zhang, Chi'
'Powell, Annie K.'
'Gao, Song'

_publ_section_title
;
 A family of one-dimensional lanthanide complexes bridged by two distinct
 carboxylate ligands with the Dy analogue displaying magnetic relaxation
 behaviour
;
_journal_issue 41
_journal_name_full 'Dalton Transactions'
_journal_page_first 14114
_journal_page_last 14121
_journal_paper_doi 10.1039/C7DT02736B
_journal_volume 46
_journal_year 2017
_chemical_formula_moiety '0.5(C40 H36 N2 O18 Tb2), H2 O'
_chemical_formula_sum 'C20 H20 N O10 Tb'
_chemical_formula_weight 593.29
_chemical_name_common '[Tb(INNO)(Bza)2(H2O)2]H2O,13jan14e'
_space_group_crystal_system monoclinic
_space_group_IT_number 15
_space_group_name_Hall '-C 2yc'
_space_group_name_H-M_alt 'C 1 2/c 1'
_symmetry_space_group_name_Hall '-C 2yc'
_symmetry_space_group_name_H-M 'C 1 2/c 1'
_atom_sites_solution_hydrogens mixed
_atom_sites_solution_primary direct
_atom_sites_solution_secondary difmap
_audit_creation_date 2017-08-26
_audit_creation_method
;
Olex2 1.2
(compiled 2017.08.10 svn.r3458 for OlexSys, GUI svn.r5381)
;
_audit_update_record
;
2017-08-26 deposited with the CCDC.
2017-08-28 downloaded from the CCDC.
;
_cell_angle_alpha 90
_cell_angle_beta 93.006(2)
_cell_angle_gamma 90
_cell_formula_units_Z 4
_cell_length_a 16.302(3)
_cell_length_b 14.411(2)
_cell_length_c 9.5734(16)
_cell_measurement_reflns_used 4993
_cell_measurement_temperature 296(2)
_cell_measurement_theta_max 28.561
_cell_measurement_theta_min 2.502
_cell_volume 2246.0(6)
_computing_cell_refinement 'SAINT v8.27A (Bruker, 2012)'
_computing_data_collection 'Bruker XSCANS'
_computing_data_reduction 'SAINT v8.27A (Bruker, 2012)'
_computing_molecular_graphics 'Olex2 (Dolomanov et al., 2009)'
_computing_publication_material 'Olex2 (Dolomanov et al., 2009)'
_computing_structure_refinement 'ShelXL (Sheldrick, 2015)'
_computing_structure_solution 'ShelXS (Sheldrick, 2008)'
_diffrn_ambient_temperature 296.15
_diffrn_measured_fraction_theta_full 1.000
_diffrn_measured_fraction_theta_max 0.998
_diffrn_measurement_device_type 'CCD area detector'
_diffrn_measurement_method 'phi and omega scans'
_diffrn_radiation_monochromator graphite
_diffrn_radiation_type MoK\a
_diffrn_radiation_wavelength 0.71073
_diffrn_reflns_av_R_equivalents 0.0327
_diffrn_reflns_av_unetI/netI 0.0362
_diffrn_reflns_Laue_measured_fraction_full 1.000
_diffrn_reflns_Laue_measured_fraction_max 0.998
_diffrn_reflns_limit_h_max 21
_diffrn_reflns_limit_h_min -21
_diffrn_reflns_limit_k_max 19
_diffrn_reflns_limit_k_min -15
_diffrn_reflns_limit_l_max 12
_diffrn_reflns_limit_l_min -12
_diffrn_reflns_number 7920
_diffrn_reflns_point_group_measured_fraction_full 1.000
_diffrn_reflns_point_group_measured_fraction_max 0.998
_diffrn_reflns_theta_full 25.242
_diffrn_reflns_theta_max 28.563
_diffrn_reflns_theta_min 1.887
_diffrn_source 'fine-focus sealed tube'
_exptl_absorpt_coefficient_mu 3.203
_exptl_absorpt_correction_T_max 0.728
_exptl_absorpt_correction_T_min 0.599
_exptl_absorpt_correction_type multi-scan
_exptl_absorpt_process_details 'SADABS; Bruker, 2000'
_exptl_crystal_colour colorless
_exptl_crystal_density_diffrn 1.755
_exptl_crystal_description block
_exptl_crystal_F_000 1168
_exptl_crystal_size_max 0.18
_exptl_crystal_size_mid 0.15
_exptl_crystal_size_min 0.11
_refine_diff_density_max 2.405
_refine_diff_density_min -1.388
_refine_diff_density_rms 0.103
_refine_ls_extinction_method none
_refine_ls_goodness_of_fit_ref 1.054
_refine_ls_hydrogen_treatment mixed
_refine_ls_matrix_type full
_refine_ls_number_parameters 191
_refine_ls_number_reflns 2858
_refine_ls_number_restraints 4
_refine_ls_restrained_S_all 1.054
_refine_ls_R_factor_all 0.0301
_refine_ls_R_factor_gt 0.0258
_refine_ls_shift/su_max 0.000
_refine_ls_shift/su_mean 0.000
_refine_ls_structure_factor_coef Fsqd
_refine_ls_weighting_details 'w=1/[\s^2^(Fo^2^)+(0.0280P)^2^+4.1570P] where P=(Fo^2^+2Fc^2^)/3'
_refine_ls_weighting_scheme calc
_refine_ls_wR_factor_gt 0.0618
_refine_ls_wR_factor_ref 0.0642
_reflns_Friedel_coverage 0.000
_reflns_number_gt 2594
_reflns_number_total 2858
_reflns_threshold_expression 'I > 2\s(I)'
_cod_data_source_file c7dt02736b3.cif
_cod_data_source_block Tb(4)
_cod_original_cell_volume 2246.1(6)
_cod_database_code 1546895
_shelxl_version_number 2014/6
_shelx_space_group_comment
;
The symmetry employed for this shelxl refinement is uniquely defined
by the following loop, which should always be used as a source of
symmetry information in preference to the above space-group names.
They are only intended as comments.
;
_shelx_estimated_absorpt_t_max 0.720
_shelx_estimated_absorpt_t_min 0.596
_olex2_refinement_description
;
1. Fixed Uiso
 At 1.2 times of:
  All C(H) groups
 At 1.5 times of:
  All O(H,H) groups
2. Shared sites
{N1, C12}
{O3, H1}
3. Restrained distances
 O5-H5A = O5-H5B
 0.96 with sigma of 0.02
 H5A-H5B
 1.52 with sigma of 0.02
 H5B-H1_$2
 2 with sigma of 0.02
4. Uiso/Uaniso restraints and constraints
Uanis(N1) = Uanis(C12)
Uanis(O3) = Uanis(H1)
5. Others
 Fixed Sof: N1(0.5) O3(0.5) H1(0.5) C12(0.5) O6(0.5) H6A(0.5) H6B(0.5)
6.a Free rotating group:
 O6(H6A,H6B)
6.b Aromatic/amide H refined with riding coordinates:
 C11(H11)
;
_olex2_submission_special_instructions 'No special instructions were received'

loop_
_space_group_symop_operation_xyz
'x, y, z'
'-x, y, -z+1/2'
'x+1/2, y+1/2, z'
'-x+1/2, y+1/2, -z+1/2'
'-x, -y, -z'
'x, -y, z-1/2'
'-x+1/2, -y+1/2, -z'
'x+1/2, -y+1/2, z-1/2'

loop_
_atom_site_label
_atom_site_type_symbol
_atom_site_fract_x
_atom_site_fract_y
_atom_site_fract_z
_atom_site_U_iso_or_equiv
_atom_site_adp_type
_atom_site_occupancy
_atom_site_site_symmetry_order
_atom_site_calc_flag
_atom_site_refinement_flags_posn
_atom_site_refinement_flags_adp
_atom_site_refinement_flags_occupancy
Tb1 Tb 0.5000 0.01873(2) 0.7500 0.02365(7) Uani 1 2 d S T P
O1 O 0.58825(15) -0.02616(17) 0.5817(3) 0.0395(6) Uani 1 1 d . . .
N1 N 0.8651(2) -0.1689(3) 0.6581(4) 0.0460(8) Uani 0.5 1 d . . .
O3 O 0.9362(3) -0.1988(3) 0.7103(5) 0.0435(11) Uani 0.5 1 d . . .
H1 H 0.9362(3) -0.1988(3) 0.7103(5) 0.0435(11) Uani 0.5 1 d D . .
C12 C 0.8651(2) -0.1689(3) 0.6581(4) 0.0460(8) Uani 0.5 1 d . . .
C1 C 0.63752(16) -0.0564(2) 0.4984(3) 0.0267(6) Uani 1 1 d . . .
C2 C 0.71804(18) -0.0952(2) 0.5548(3) 0.0286(6) Uani 1 1 d . . .
C3 C 0.7768(2) -0.1239(3) 0.4654(4) 0.0463(9) Uani 1 1 d . . .
C4 C 0.8499(2) -0.1607(3) 0.5186(5) 0.0541(11) Uani 1 1 d . . .
C5 C 0.8084(3) -0.1417(4) 0.7466(4) 0.0601(12) Uani 1 1 d . . .
C6 C 0.7347(2) -0.1046(3) 0.6965(4) 0.0497(10) Uani 1 1 d . . .
O2 O 0.62441(14) -0.0573(2) 0.3687(2) 0.0392(5) Uani 1 1 d . . .
O4 O 0.54694(14) -0.13498(16) 0.8365(2) 0.0346(5) Uani 1 1 d . . .
O5 O 0.46426(17) 0.15556(18) 0.8796(2) 0.0416(6) Uani 1 1 d D . .
C7 C 0.5000 -0.1787(3) 0.7500 0.0322(9) Uani 1 2 d S T P
C8 C 0.5000 -0.2819(3) 0.7500 0.0368(10) Uani 1 2 d S T P
C9 C 0.5579(3) -0.3297(3) 0.8307(5) 0.0531(10) Uani 1 1 d . . .
C10 C 0.5584(4) -0.4253(4) 0.8302(7) 0.0823(17) Uani 1 1 d . . .
C11 C 0.5000 -0.4727(5) 0.7500 0.089(3) Uani 1 2 d S T P
H11 H 0.5000 -0.5372 0.7500 0.107 Uiso 1 2 calc RS T P
O6 O 0.2730(6) 0.1520(8) 0.9275(13) 0.113(3) Uani 0.5 1 d . . .
H6A H 0.2935 0.1171 0.8669 0.170 Uiso 0.5 1 d G . .
H6B H 0.2849 0.2067 0.9022 0.170 Uiso 0.5 1 d G . .
H6 H 0.697(3) -0.091(4) 0.757(6) 0.083(17) Uiso 1 1 d . . .
H5A H 0.462(3) 0.155(3) 0.976(2) 0.064(13) Uiso 1 1 d D . .
H3 H 0.763(3) -0.116(3) 0.372(5) 0.059(13) Uiso 1 1 d . . .
H5 H 0.817(3) -0.155(3) 0.840(5) 0.065(14) Uiso 1 1 d . . .
H9 H 0.594(3) -0.303(3) 0.886(5) 0.055(13) Uiso 1 1 d . . .
H4 H 0.892(3) -0.182(3) 0.465(5) 0.060(13) Uiso 1 1 d . . .
H10 H 0.605(4) -0.453(5) 0.898(7) 0.10(2) Uiso 1 1 d . . .
H5B H 0.4236(19) 0.195(3) 0.840(5) 0.20(4) Uiso 1 1 d D . .

loop_
_atom_site_aniso_label
_atom_site_aniso_U_11
_atom_site_aniso_U_22
_atom_site_aniso_U_33
_atom_site_aniso_U_23
_atom_site_aniso_U_13
_atom_site_aniso_U_12
Tb1 0.02401(11) 0.02834(12) 0.01834(10) 0.000 -0.00139(7) 0.000
O1 0.0318(12) 0.0517(16) 0.0352(13) 0.0009(10) 0.0037(10) 0.0121(10)
N1 0.0350(16) 0.047(2) 0.055(2) 0.0045(16) -0.0086(15) 0.0114(14)
O3 0.033(2) 0.045(3) 0.051(3) 0.005(2) -0.007(2) 0.013(2)
H1 0.033(2) 0.045(3) 0.051(3) 0.005(2) -0.007(2) 0.013(2)
C12 0.0350(16) 0.047(2) 0.055(2) 0.0045(16) -0.0086(15) 0.0114(14)
C1 0.0237(13) 0.0310(15) 0.0252(13) 0.0026(12) -0.0009(10) 0.0009(12)
C2 0.0259(13) 0.0337(16) 0.0257(14) -0.0012(12) -0.0019(11) 0.0036(12)
C3 0.0377(18) 0.071(3) 0.0306(17) -0.0003(16) 0.0036(14) 0.0161(17)
C4 0.0363(19) 0.075(3) 0.051(2) -0.002(2) 0.0066(17) 0.0210(19)
C5 0.052(2) 0.091(4) 0.037(2) 0.009(2) -0.0102(18) 0.023(2)
C6 0.043(2) 0.077(3) 0.0283(17) 0.0004(17) -0.0026(15) 0.0220(19)
O2 0.0340(12) 0.0560(15) 0.0268(11) 0.0010(10) -0.0069(9) 0.0079(11)
O4 0.0445(13) 0.0336(12) 0.0252(10) -0.0004(9) -0.0040(9) -0.0009(10)
O5 0.0653(16) 0.0369(14) 0.0227(11) -0.0007(9) 0.0042(11) 0.0066(12)
C7 0.042(2) 0.036(2) 0.0199(19) 0.000 0.0058(17) 0.000
C8 0.047(3) 0.031(2) 0.033(2) 0.000 0.009(2) 0.000
C9 0.060(3) 0.038(2) 0.060(3) 0.0018(18) -0.007(2) 0.0054(19)
C10 0.092(4) 0.039(3) 0.113(5) 0.009(3) -0.021(4) 0.012(2)
C11 0.102(7) 0.034(4) 0.128(8) 0.000 -0.013(6) 0.000
O6 0.089(6) 0.113(8) 0.142(9) 0.027(7) 0.039(6) 0.025(6)

loop_
_atom_type_symbol
_atom_type_description
_atom_type_scat_dispersion_real
_atom_type_scat_dispersion_imag
_atom_type_scat_source
C C 0.0033 0.0016 'International Tables Vol C Tables 4.2.6.8 and 6.1.1.4'
H H 0.0000 0.0000 'International Tables Vol C Tables 4.2.6.8 and 6.1.1.4'
N N 0.0061 0.0033 'International Tables Vol C Tables 4.2.6.8 and 6.1.1.4'
O O 0.0106 0.0060 'International Tables Vol C Tables 4.2.6.8 and 6.1.1.4'
Tb Tb -0.1723 4.1537 'International Tables Vol C Tables 4.2.6.8 and 6.1.1.4'

loop_
_geom_angle_atom_site_label_1
_geom_angle_atom_site_label_2
_geom_angle_atom_site_label_3
_geom_angle
_geom_angle_site_symmetry_1
_geom_angle_site_symmetry_3
O1 Tb1 O1 147.45(13) . 2_656
O1 Tb1 O2 106.49(8) 2_656 6_556
O1 Tb1 O2 81.33(9) 2_656 5_656
O1 Tb1 O2 81.33(9) . 6_556
O1 Tb1 O2 106.49(8) . 5_656
O1 Tb1 O4 73.04(9) . 2_656
O1 Tb1 O4 73.04(9) 2_656 .
O1 Tb1 O4 77.84(8) . .
O1 Tb1 O4 77.85(8) 2_656 2_656
O1 Tb1 O5 72.22(9) . 2_656
O1 Tb1 O5 139.70(9) . .
O1 Tb1 O5 139.70(9) 2_656 2_656
O1 Tb1 O5 72.22(9) 2_656 .
O1 Tb1 C7 73.72(6) 2_656 .
O1 Tb1 C7 73.72(6) . .
O2 Tb1 O2 152.53(14) 6_556 5_656
O2 Tb1 O4 78.74(9) 6_556 .
O2 Tb1 O4 128.37(9) 6_556 2_656
O2 Tb1 O4 78.74(9) 5_656 2_656
O2 Tb1 O4 128.37(9) 5_656 .
O2 Tb1 O5 77.49(9) 6_556 .
O2 Tb1 O5 80.17(9) 5_656 .
O2 Tb1 O5 77.48(9) 5_656 2_656
O2 Tb1 O5 80.17(9) 6_556 2_656
O2 Tb1 C7 103.73(7) 6_556 .
O2 Tb1 C7 103.73(7) 5_656 .
O4 Tb1 O4 52.72(10) 2_656 .
O4 Tb1 C7 26.36(5) . .
O4 Tb1 C7 26.36(5) 2_656 .
O5 Tb1 O4 129.63(8) 2_656 2_656
O5 Tb1 O4 145.51(9) 2_656 .
O5 Tb1 O4 129.63(8) . .
O5 Tb1 O4 145.51(9) . 2_656
O5 Tb1 O5 70.65(12) . 2_656
O5 Tb1 C7 144.67(6) . .
O5 Tb1 C7 144.67(6) 2_656 .
C1 O1 Tb1 174.7(2) . .
O3 N1 H1 0.0 . .
O3 N1 C4 121.2(4) . .
O3 N1 C5 118.6(4) . .
C4 N1 H1 121.2(4) . .
C5 N1 H1 118.6(4) . .
C5 N1 C4 120.1(3) . .
N1 O3 H1 0.0(3) . .
O1 C1 C2 118.9(3) . .
O1 C1 O2 124.0(3) . .
O2 C1 C2 117.0(3) . .
C3 C2 C1 120.7(3) . .
C6 C2 C1 121.0(3) . .
C6 C2 C3 118.3(3) . .
C2 C3 H3 115(3) . .
C4 C3 C2 120.1(3) . .
C4 C3 H3 125(3) . .
N1 C4 C3 120.6(4) . .
N1 C4 H4 115(3) . .
C3 C4 H4 125(3) . .
N1 C5 C6 120.6(4) . .
N1 C5 H5 118(3) . .
C6 C5 H5 121(3) . .
C2 C6 C5 120.3(4) . .
C2 C6 H6 121(4) . .
C5 C6 H6 119(4) . .
C1 O2 Tb1 125.4(2) . 5_656
C7 O4 Tb1 93.5(2) . .
Tb1 O5 H5A 122(3) . .
Tb1 O5 H5B 118(4) . .
H5A O5 H5B 110(3) . .
O4 C7 Tb1 60.2(2) . .
O4 C7 Tb1 60.2(2) 2_656 .
O4 C7 O4 120.3(4) 2_656 .
O4 C7 C8 119.8(2) . .
O4 C7 C8 119.8(2) 2_656 .
C8 C7 Tb1 180.0 . .
C9 C8 C7 120.1(3) 2_656 .
C9 C8 C7 120.1(3) . .
C9 C8 C9 119.8(5) . 2_656
C8 C9 C10 120.2(5) . .
C8 C9 H9 123(3) . .
C10 C9 H9 116(3) . .
C9 C10 H10 113(4) . .
C11 C10 C9 119.7(5) . .
C11 C10 H10 128(4) . .
C10 C11 C10 120.4(7) . 2_656
C10 C11 H11 119.8 2_656 .
C10 C11 H11 119.8 . .
H6A O6 H6B 104.5 . .

loop_
_geom_bond_atom_site_label_1
_geom_bond_atom_site_label_2
_geom_bond_distance
_geom_bond_site_symmetry_2
Tb1 O1 2.308(2) .
Tb1 O1 2.308(2) 2_656
Tb1 O2 2.339(2) 6_556
Tb1 O2 2.339(2) 5_656
Tb1 O4 2.472(2) .
Tb1 O4 2.472(2) 2_656
Tb1 O5 2.417(2) 2_656
Tb1 O5 2.417(2) .
Tb1 C7 2.845(5) .
O1 C1 1.240(4) .
N1 O3 1.310(5) .
N1 C4 1.351(5) .
N1 C5 1.345(6) .
C1 C2 1.501(4) .
C1 O2 1.250(3) .
C2 C3 1.380(5) .
C2 C6 1.376(5) .
C3 C4 1.377(5) .
C3 H3 0.92(5) .
C4 H4 0.93(5) .
C5 C6 1.378(5) .
C5 H5 0.92(5) .
C6 H6 0.89(5) .
O2 Tb1 2.339(2) 5_656
O4 C7 1.266(3) .
O5 H5A 0.927(19) .
O5 H5B 0.94(2) .
C7 O4 1.266(3) 2_656
C7 C8 1.487(7) .
C8 C9 1.374(5) .
C8 C9 1.374(5) 2_656
C9 C10 1.378(7) .
C9 H9 0.86(5) .
C10 C11 1.372(7) .
C10 H10 1.06(7) .
C11 C10 1.372(7) 2_656
C11 H11 0.9300 .
O6 H6A 0.8500 .
O6 H6B 0.8499 .

loop_
_geom_hbond_atom_site_label_D
_geom_hbond_atom_site_label_H
_geom_hbond_atom_site_label_A
_geom_hbond_distance_DH
_geom_hbond_distance_HA
_geom_hbond_distance_DA
_geom_hbond_angle_DHA
_geom_hbond_site_symmetry_A
O5 H5A O4 0.927(19) 1.83(2) 2.750(3) 171(4) 5_657
O5 H5B O3 0.94(2) 1.99(2) 2.676(5) 129(3) 3_455

loop_
_geom_torsion_atom_site_label_1
_geom_torsion_atom_site_label_2
_geom_torsion_atom_site_label_3
_geom_torsion_atom_site_label_4
_geom_torsion
_geom_torsion_site_symmetry_1
_geom_torsion_site_symmetry_4
Tb1 O4 C7 O4 0.003(0) . 2_656
Tb1 O4 C7 C8 180.000(0) . .
O1 C1 C2 C3 -175.7(4) . .
O1 C1 C2 C6 5.5(5) . .
O1 C1 O2 Tb1 -7.4(5) . 5_656
N1 C5 C6 C2 0.2(8) . .
O3 N1 C4 C3 -176.1(5) . .
O3 N1 C5 C6 176.1(5) . .
C1 C2 C3 C4 -179.0(4) . .
C1 C2 C6 C5 178.9(4) . .
C2 C1 O2 Tb1 172.3(2) . 5_656
C2 C3 C4 N1 -0.1(7) . .
C3 C2 C6 C5 0.1(7) . .
C4 N1 C5 C6 -0.5(8) . .
C5 N1 C4 C3 0.4(7) . .
C6 C2 C3 C4 -0.2(6) . .
O2 C1 C2 C3 4.6(5) . .
O2 C1 C2 C6 -174.2(4) . .
O4 C7 C8 C9 171.6(3) . 2_656
O4 C7 C8 C9 -8.4(3) 2_656 2_656
O4 C7 C8 C9 -8.4(3) . .
O4 C7 C8 C9 171.6(3) 2_656 .
C7 C8 C9 C10 -179.6(4) . .
C8 C9 C10 C11 -0.8(8) . .
C9 C8 C9 C10 0.4(4) 2_656 .
C9 C10 C11 C10 0.4(4) . 2_656
